data_2228555
loop_
_publ_author_name
'Jin, Rui-Fang'
'Yu, Kai'
'Yang, Shi-Yao'
'Huang, Rong-Bin'

_publ_section_title
;
 10<i>H</i>-Phenothiazine 5-oxide
;
_journal_coeditor_code SI2310
_journal_issue 12
_journal_name_full 'Acta Crystallographica Section E'
_journal_page_first o3267
_journal_paper_doi 10.1107/S1600536810047914
_journal_volume 66
_journal_year 2010
_chemical_formula_iupac 'C12 H9 N O S'
_chemical_formula_moiety 'C12 H9 N O S'
_chemical_formula_sum 'C12 H9 N O S'
_chemical_formula_weight 215.26
_chemical_name_systematic
;
10<i>H</i>-Phenothiazine 5-oxide
;
_space_group_IT_number 14
_symmetry_cell_setting monoclinic
_symmetry_space_group_name_Hall '-P 2ybc'
_symmetry_space_group_name_H-M 'P 1 21/c 1'
_atom_sites_solution_hydrogens geom
_atom_sites_solution_primary direct
_atom_sites_solution_secondary difmap
_audit_creation_method SHELXL-97
_cell_angle_alpha 90.00
_cell_angle_beta 110.466(2)
_cell_angle_gamma 90.00
_cell_formula_units_Z 4
_cell_length_a 6.4482(4)
_cell_length_b 7.6610(5)
_cell_length_c 22.0956(14)
_cell_measurement_reflns_used 3079
_cell_measurement_temperature 297(2)
_cell_measurement_theta_max 27.2621
_cell_measurement_theta_min 2.6587
_cell_volume 1022.62(11)
_computing_cell_refinement 'SAINT (Bruker, 2002)'
_computing_data_collection 'SMART (Bruker, 2002)'
_computing_data_reduction 'SAINT (Bruker, 2002)'
_computing_molecular_graphics 'DIAMOND (Brandenburg, 2010)'
_computing_publication_material 'publCIF (Westrip, 2010)'
_computing_structure_refinement 'SHELXL97 (Sheldrick, 2008)'
_computing_structure_solution 'SHELXS97 (Sheldrick, 2008)'
_diffrn_ambient_temperature 297(2)
_diffrn_measured_fraction_theta_full 0.994
_diffrn_measured_fraction_theta_max 0.895
_diffrn_measurement_device_type 'Bruker APEX area-detector'
_diffrn_measurement_method '\f and \w scan'
_diffrn_radiation_monochromator graphite
_diffrn_radiation_source 'fine-focus sealed tube'
_diffrn_radiation_type MoK\a
_diffrn_radiation_wavelength 0.71073
_diffrn_reflns_av_R_equivalents 0.0289
_diffrn_reflns_av_sigmaI/netI 0.0297
_diffrn_reflns_limit_h_max 8
_diffrn_reflns_limit_h_min -8
_diffrn_reflns_limit_k_max 9
_diffrn_reflns_limit_k_min -9
_diffrn_reflns_limit_l_max 29
_diffrn_reflns_limit_l_min -28
_diffrn_reflns_number 7632
_diffrn_reflns_theta_full 26.00
_diffrn_reflns_theta_max 28.63
_diffrn_reflns_theta_min 1.97
_exptl_absorpt_coefficient_mu 0.285
_exptl_absorpt_correction_T_max 0.8946
_exptl_absorpt_correction_T_min 0.8708
_exptl_absorpt_correction_type multi-scan
_exptl_absorpt_process_details '(SADABS; Bruker, 2002)'
_exptl_crystal_colour brown
_exptl_crystal_density_diffrn 1.398
_exptl_crystal_density_method 'not measured'
_exptl_crystal_description block
_exptl_crystal_F_000 448
_exptl_crystal_size_max 0.50
_exptl_crystal_size_mid 0.50
_exptl_crystal_size_min 0.40
_refine_diff_density_max 0.437
_refine_diff_density_min -0.192
_refine_ls_extinction_method none
_refine_ls_goodness_of_fit_ref 1.039
_refine_ls_hydrogen_treatment constr
_refine_ls_matrix_type full
_refine_ls_number_parameters 146
_refine_ls_number_reflns 2361
_refine_ls_number_restraints 6
_refine_ls_restrained_S_all 1.038
_refine_ls_R_factor_all 0.0742
_refine_ls_R_factor_gt 0.0629
_refine_ls_shift/su_max 0.000
_refine_ls_shift/su_mean 0.000
_refine_ls_structure_factor_coef Fsqd
_refine_ls_weighting_details 'w=1/[\s^2^(Fo^2^)+(0.0980P)^2^+0.4384P] where P=(Fo^2^+2Fc^2^)/3'
_refine_ls_weighting_scheme calc
_refine_ls_wR_factor_gt 0.1662
_refine_ls_wR_factor_ref 0.1751
_reflns_number_gt 1962
_reflns_number_total 2361
_reflns_threshold_expression I>2sigma(I)
_cod_data_source_file si2310.cif
_cod_data_source_block I
_cod_original_sg_symbol_H-M 'P 21/c'
_cod_database_code 2228555
_cod_database_fobs_code 2228555

loop_
_symmetry_equiv_pos_as_xyz
'x, y, z'
'-x, y+1/2, -z+1/2'
'-x, -y, -z'
'x, -y-1/2, z-1/2'

loop_
_atom_site_type_symbol
_atom_site_label
_atom_site_fract_x
_atom_site_fract_y
_atom_site_fract_z
_atom_site_U_iso_or_equiv
_atom_site_adp_type
_atom_site_calc_flag
_atom_site_refinement_flags
_atom_site_occupancy
_atom_site_disorder_assembly
_atom_site_disorder_group
S S5 0.42382(10) 0.16598(9) 0.58407(3) 0.0511(3) Uani d . 1 . .
O O5 0.5476(3) 0.3348(3) 0.60011(10) 0.0515(6) Uani d P 0.907(4) A 1
O O5' 0.537(2) 0.0431(17) 0.5773(6) 0.024(4) Uani d PU 0.093(4) A 2
N N10 -0.0212(3) 0.2763(3) 0.59516(10) 0.0465(5) Uani d . 1 A .
H H10A -0.1256 0.3363 0.6009 0.056 Uiso calc R 1 . .
C C1 -0.1959(5) 0.3230(3) 0.48155(14) 0.0563(7) Uani d . 1 A .
H H1A -0.3197 0.3677 0.4885 0.068 Uiso calc R 1 . .
C C2 -0.1951(6) 0.3105(4) 0.42027(16) 0.0695(9) Uani d . 1 . .
H H2A -0.3182 0.3472 0.3859 0.083 Uiso calc R 1 . .
C C3 -0.0141(7) 0.2438(4) 0.40843(15) 0.0746(10) Uani d . 1 A .
H H3A -0.0169 0.2332 0.3662 0.090 Uiso calc R 1 . .
C C4A 0.1721(4) 0.2076(3) 0.52193(12) 0.0459(6) Uani d . 1 A .
C C4 0.1689(6) 0.1936(4) 0.45877(15) 0.0624(8) Uani d . 1 . .
H H4A 0.2917 0.1500 0.4509 0.075 Uiso calc R 1 A .
C C5A 0.3231(4) 0.1236(3) 0.64649(12) 0.0458(6) Uani d . 1 A .
C C6 0.4605(5) 0.0291(4) 0.69942(15) 0.0621(8) Uani d . 1 . .
H H6A 0.5904 -0.0202 0.6979 0.075 Uiso calc R 1 A .
C C7 0.4058(6) 0.0086(4) 0.75312(16) 0.0750(9) Uani d . 1 A .
H H7A 0.4974 -0.0554 0.7880 0.090 Uiso calc R 1 . .
C C8 0.2155(7) 0.0822(4) 0.75575(15) 0.0725(9) Uani d . 1 . .
H H8A 0.1807 0.0699 0.7930 0.087 Uiso calc R 1 A .
C C9A 0.1255(4) 0.1936(3) 0.64756(12) 0.0433(5) Uani d . 1 . .
C C9 0.0752(5) 0.1739(4) 0.70411(15) 0.0592(7) Uani d . 1 A .
H H9A -0.0533 0.2232 0.7067 0.071 Uiso calc R 1 . .
C C10A -0.0122(4) 0.2694(3) 0.53439(12) 0.0429(5) Uani d . 1 . .

loop_
_atom_site_aniso_label
_atom_site_aniso_U_11
_atom_site_aniso_U_22
_atom_site_aniso_U_33
_atom_site_aniso_U_12
_atom_site_aniso_U_13
_atom_site_aniso_U_23
S5 0.0328(4) 0.0552(4) 0.0649(5) 0.0046(2) 0.0165(3) -0.0057(3)
O5 0.0265(9) 0.0631(13) 0.0647(13) -0.0072(8) 0.0156(9) -0.0056(9)
O5' 0.024(4) 0.025(4) 0.025(4) 0.0011(10) 0.0089(16) -0.0008(10)
N10 0.0303(9) 0.0531(12) 0.0573(13) 0.0056(9) 0.0166(9) 0.0031(10)
C1 0.0421(14) 0.0503(14) 0.0633(17) -0.0057(11) 0.0018(12) 0.0081(12)
C2 0.067(2) 0.0634(18) 0.0589(18) -0.0144(15) -0.0016(15) 0.0080(14)
C3 0.096(3) 0.073(2) 0.0481(17) -0.026(2) 0.0172(17) -0.0066(15)
C4A 0.0401(13) 0.0447(12) 0.0511(14) -0.0055(10) 0.0139(11) -0.0057(10)
C4 0.0675(19) 0.0626(17) 0.0614(17) -0.0154(14) 0.0279(15) -0.0152(14)
C5A 0.0364(12) 0.0416(12) 0.0532(14) -0.0010(10) 0.0077(10) -0.0025(10)
C6 0.0524(16) 0.0517(15) 0.0674(18) 0.0074(12) 0.0024(13) 0.0060(13)
C7 0.080(2) 0.0612(19) 0.063(2) -0.0008(17) -0.0001(17) 0.0118(15)
C8 0.095(3) 0.0701(19) 0.0504(17) -0.0125(18) 0.0227(17) 0.0062(14)
C9A 0.0352(12) 0.0415(12) 0.0502(14) -0.0050(9) 0.0113(10) -0.0005(10)
C9 0.0559(17) 0.0644(17) 0.0630(17) -0.0101(13) 0.0278(14) -0.0038(13)
C10A 0.0333(11) 0.0391(11) 0.0526(14) -0.0056(9) 0.0101(10) 0.0009(10)

loop_
_atom_type_symbol
_atom_type_description
_atom_type_scat_dispersion_real
_atom_type_scat_dispersion_imag
_atom_type_scat_source
C C 0.0033 0.0016 'International Tables Vol C Tables 4.2.6.8 and 6.1.1.4'
H H 0.0000 0.0000 'International Tables Vol C Tables 4.2.6.8 and 6.1.1.4'
N N 0.0061 0.0033 'International Tables Vol C Tables 4.2.6.8 and 6.1.1.4'
O O 0.0106 0.0060 'International Tables Vol C Tables 4.2.6.8 and 6.1.1.4'
S S 0.1246 0.1234 'International Tables Vol C Tables 4.2.6.8 and 6.1.1.4'

loop_
_geom_angle_atom_site_label_1
_geom_angle_atom_site_label_2
_geom_angle_atom_site_label_3
_geom_angle_site_symmetry_1
_geom_angle_site_symmetry_3
_geom_angle
_geom_angle_publ_flag
O5' S5 O5 . . 113.5(6) ?
O5' S5 C5A . . 110.7(6) ?
O5 S5 C5A . . 106.75(12) ?
O5' S5 C4A . . 118.1(6) ?
O5 S5 C4A . . 107.46(12) ?
C5A S5 C4A . . 98.86(12) ?
C10A N10 C9A . . 124.1(2) ?
C10A N10 H10A . . 118.0 ?
C9A N10 H10A . . 118.0 ?
C2 C1 C10A . . 120.8(3) ?
C2 C1 H1A . . 119.6 ?
C10A C1 H1A . . 119.6 ?
C1 C2 C3 . . 120.8(3) ?
C1 C2 H2A . . 119.6 ?
C3 C2 H2A . . 119.6 ?
C4 C3 C2 . . 119.9(3) ?
C4 C3 H3A . . 120.1 ?
C2 C3 H3A . . 120.1 ?
C10A C4A C4 . . 120.6(3) ?
C10A C4A S5 . . 121.9(2) ?
C4 C4A S5 . . 117.2(2) ?
C3 C4 C4A . . 120.1(3) ?
C3 C4 H4A . . 120.0 ?
C4A C4 H4A . . 120.0 ?
C9A C5A C6 . . 120.1(3) ?
C9A C5A S5 . . 122.5(2) ?
C6 C5A S5 . . 117.0(2) ?
C7 C6 C5A . . 120.5(3) ?
C7 C6 H6A . . 119.7 ?
C5A C6 H6A . . 119.7 ?
C6 C7 C8 . . 119.9(3) ?
C6 C7 H7A . . 120.0 ?
C8 C7 H7A . . 120.0 ?
C7 C8 C9 . . 120.9(3) ?
C7 C8 H8A . . 119.5 ?
C9 C8 H8A . . 119.5 ?
N10 C9A C5A . . 122.1(2) ?
N10 C9A C9 . . 119.8(2) ?
C5A C9A C9 . . 118.2(2) ?
C8 C9 C9A . . 120.2(3) ?
C8 C9 H9A . . 119.9 ?
C9A C9 H9A . . 119.9 ?
N10 C10A C4A . . 122.7(2) ?
N10 C10A C1 . . 119.6(2) ?
C4A C10A C1 . . 117.7(3) ?

loop_
_geom_bond_atom_site_label_1
_geom_bond_atom_site_label_2
_geom_bond_site_symmetry_2
_geom_bond_distance
_geom_bond_publ_flag
S5 O5' . 1.233(13) ?
S5 O5 . 1.496(2) ?
S5 C5A . 1.748(3) ?
S5 C4A . 1.750(3) ?
N10 C10A . 1.365(3) ?
N10 C9A . 1.368(3) ?
N10 H10A . 0.8600 ?
C1 C2 . 1.359(5) ?
C1 C10A . 1.403(3) ?
C1 H1A . 0.9300 ?
C2 C3 . 1.380(5) ?
C2 H2A . 0.9300 ?
C3 C4 . 1.364(5) ?
C3 H3A . 0.9300 ?
C4A C10A . 1.393(3) ?
C4A C4 . 1.393(4) ?
C4 H4A . 0.9300 ?
C5A C9A . 1.390(3) ?
C5A C6 . 1.397(4) ?
C6 C7 . 1.360(5) ?
C6 H6A . 0.9300 ?
C7 C8 . 1.370(5) ?
C7 H7A . 0.9300 ?
C8 C9 . 1.376(5) ?
C8 H8A . 0.9300 ?
C9A C9 . 1.404(4) ?
C9 H9A . 0.9300 ?

loop_
_geom_hbond_atom_site_label_D
_geom_hbond_atom_site_label_H
_geom_hbond_atom_site_label_A
_geom_hbond_site_symmetry_A
_geom_hbond_distance_DH
_geom_hbond_distance_HA
_geom_hbond_distance_DA
_geom_hbond_angle_DHA
N10 H10A O5 1_455 0.86 2.10 2.856(3) 146.1

loop_
_geom_torsion_atom_site_label_1
_geom_torsion_atom_site_label_2
_geom_torsion_atom_site_label_3
_geom_torsion_atom_site_label_4
_geom_torsion_site_symmetry_1
_geom_torsion_site_symmetry_2
_geom_torsion_site_symmetry_3
_geom_torsion_site_symmetry_4
_geom_torsion
_geom_torsion_publ_flag
C10A C1 C2 C3 . . . . 0.3(4) ?
C1 C2 C3 C4 . . . . -1.6(5) ?
O5' S5 C4A C10A . . . . 145.5(7) ?
O5 S5 C4A C10A . . . . -84.5(2) ?
C5A S5 C4A C10A . . . . 26.3(2) ?
O5' S5 C4A C4 . . . . -40.9(7) ?
O5 S5 C4A C4 . . . . 89.1(2) ?
C5A S5 C4A C4 . . . . -160.1(2) ?
C2 C3 C4 C4A . . . . 0.8(5) ?
C10A C4A C4 C3 . . . . 1.3(4) ?
S5 C4A C4 C3 . . . . -172.4(2) ?
O5' S5 C5A C9A . . . . -151.4(7) ?
O5 S5 C5A C9A . . . . 84.6(2) ?
C4A S5 C5A C9A . . . . -26.7(2) ?
O5' S5 C5A C6 . . . . 34.7(7) ?
O5 S5 C5A C6 . . . . -89.3(2) ?
C4A S5 C5A C6 . . . . 159.4(2) ?
C9A C5A C6 C7 . . . . -1.8(4) ?
S5 C5A C6 C7 . . . . 172.2(2) ?
C5A C6 C7 C8 . . . . -0.6(5) ?
C6 C7 C8 C9 . . . . 1.5(5) ?
C10A N10 C9A C5A . . . . 13.3(4) ?
C10A N10 C9A C9 . . . . -165.2(2) ?
C6 C5A C9A N10 . . . . -175.3(2) ?
S5 C5A C9A N10 . . . . 11.0(3) ?
C6 C5A C9A C9 . . . . 3.2(4) ?
S5 C5A C9A C9 . . . . -170.48(19) ?
C7 C8 C9 C9A . . . . 0.0(5) ?
N10 C9A C9 C8 . . . . 176.2(3) ?
C5A C9A C9 C8 . . . . -2.3(4) ?
C9A N10 C10A C4A . . . . -13.6(4) ?
C9A N10 C10A C1 . . . . 165.2(2) ?
C4 C4A C10A N10 . . . . 176.3(2) ?
S5 C4A C10A N10 . . . . -10.4(3) ?
C4 C4A C10A C1 . . . . -2.5(4) ?
S5 C4A C10A C1 . . . . 170.87(18) ?
C2 C1 C10A N10 . . . . -177.1(2) ?
C2 C1 C10A C4A . . . . 1.7(4) ?
